data_1561533
loop_
_publ_author_name
'Yohannan, Jinu P.'
'Vidyasagar, Kanamaluru'

_publ_section_title
;
 Syntheses, structural variants and characterization of AInM&#x2032;S4
 (A=alkali metals, Tl; M&#x2032; = Ge, Sn) compounds; facile ion-exchange
 reactions of layered NaInSnS4 and KInSnS4 compounds
;
_journal_name_full 'Journal of Solid State Chemistry'
_journal_page_first 291
_journal_page_last 302
_journal_paper_doi 10.1016/j.jssc.2016.03.045
_journal_volume 238
_journal_year 2016
_chemical_formula_sum 'Cs In S4 Sn'
_chemical_formula_weight 494.70
_space_group_IT_number 205
_space_group_name_Hall '-P 2ac 2ab 3'
_space_group_name_H-M_alt 'P a -3'
_symmetry_cell_setting cubic
_symmetry_space_group_name_Hall '-P 2ac 2ab 3'
_symmetry_space_group_name_H-M 'P a -3'
_atom_sites_solution_primary direct
_atom_sites_solution_secondary difmap
_audit_creation_method SHELXL-97
_cell_angle_alpha 90.00
_cell_angle_beta 90.00
_cell_angle_gamma 90.00
_cell_formula_units_Z 12
_cell_length_a 13.68080(10)
_cell_length_b 13.68080(10)
_cell_length_c 13.68080(10)
_cell_measurement_reflns_used 2038
_cell_measurement_temperature 293(2)
_cell_measurement_theta_max 31.08
_cell_measurement_theta_min 2.58
_cell_volume 2560.56(3)
_computing_cell_refinement APEXII,Bruker,2004
_computing_data_collection APEXII,Bruker,2004
_computing_data_reduction SAINT,Bruker,2004
_computing_molecular_graphics 'ORTEP-3 (Farrugia, 1997)'
_computing_publication_material 'SHELXL-97 (Sheldrick, 1997)'
_computing_structure_refinement 'SHELXL-97 (Sheldrick, 1997)'
_computing_structure_solution 'SHELXS-97 (Sheldrick, 1997)'
_diffrn_ambient_temperature 293(2)
_diffrn_measured_fraction_theta_full 0.922
_diffrn_measured_fraction_theta_max 0.922
_diffrn_measurement_device_type 'Bruker ApexII ccd area detector'
_diffrn_measurement_method 'phi and omega scans'
_diffrn_radiation_monochromator graphite
_diffrn_radiation_source 'fine-focus sealed tube'
_diffrn_radiation_type MoK\a
_diffrn_radiation_wavelength 0.71073
_diffrn_reflns_av_R_equivalents 0.0222
_diffrn_reflns_av_sigmaI/netI 0.0258
_diffrn_reflns_limit_h_max 11
_diffrn_reflns_limit_h_min -20
_diffrn_reflns_limit_k_max 19
_diffrn_reflns_limit_k_min -3
_diffrn_reflns_limit_l_max 12
_diffrn_reflns_limit_l_min -17
_diffrn_reflns_number 4439
_diffrn_reflns_theta_full 32.21
_diffrn_reflns_theta_max 32.21
_diffrn_reflns_theta_min 2.58
_exptl_absorpt_coefficient_mu 10.708
_exptl_absorpt_correction_T_max 0.652
_exptl_absorpt_correction_T_min 0.467
_exptl_absorpt_correction_type multi-scan
_exptl_absorpt_process_details SADABS(Bruker,2004)
_exptl_crystal_colour yellow
_exptl_crystal_density_diffrn 3.850
_exptl_crystal_density_method 'not measured'
_exptl_crystal_description block
_exptl_crystal_F_000 2616
_exptl_crystal_size_max 0.08
_exptl_crystal_size_mid 0.06
_exptl_crystal_size_min 0.04
_refine_diff_density_max 0.974
_refine_diff_density_min -0.911
_refine_diff_density_rms 0.126
_refine_ls_extinction_coef 0.00072(3)
_refine_ls_extinction_expression Fc^*^=kFc[1+0.001xFc^2^\l^3^/sin(2\q)]^-1/4^
_refine_ls_extinction_method SHELXL
_refine_ls_goodness_of_fit_ref 1.117
_refine_ls_matrix_type full
_refine_ls_number_parameters 34
_refine_ls_number_reflns 1399
_refine_ls_number_restraints 0
_refine_ls_restrained_S_all 1.117
_refine_ls_R_factor_all 0.0297
_refine_ls_R_factor_gt 0.0223
_refine_ls_shift/su_max 0.001
_refine_ls_shift/su_mean 0.000
_refine_ls_structure_factor_coef Fsqd
_refine_ls_weighting_details 'calc w=1/[\s^2^(Fo^2^)+(0.0063P)^2^+1.8586P] where P=(Fo^2^+2Fc^2^)/3'
_refine_ls_weighting_scheme calc
_refine_ls_wR_factor_gt 0.0344
_refine_ls_wR_factor_ref 0.0355
_reflns_number_gt 1213
_reflns_number_total 1399
_reflns_threshold_expression >2sigma(I)
_cod_data_source_file JSSC-2016-238-291.cif
_cod_data_source_block CsInSnS4-9
_cod_original_sg_symbol_Hall P2ac2ab
_cod_original_sg_symbol_H-M Pa-3
_cod_database_code 1561533

loop_
_symmetry_equiv_pos_as_xyz
'x, y, z'
'-x+1/2, -y, z+1/2'
'-x, y+1/2, -z+1/2'
'x+1/2, -y+1/2, -z'
'z, x, y'
'z+1/2, -x+1/2, -y'
'-z+1/2, -x, y+1/2'
'-z, x+1/2, -y+1/2'
'y, z, x'
'-y, z+1/2, -x+1/2'
'y+1/2, -z+1/2, -x'
'-y+1/2, -z, x+1/2'
'-x, -y, -z'
'x-1/2, y, -z-1/2'
'x, -y-1/2, z-1/2'
'-x-1/2, y-1/2, z'
'-z, -x, -y'
'-z-1/2, x-1/2, y'
'z-1/2, x, -y-1/2'
'z, -x-1/2, y-1/2'
'-y, -z, -x'
'y, -z-1/2, x-1/2'
'-y-1/2, z-1/2, x'
'y-1/2, z, -x-1/2'

loop_
_atom_site_label
_atom_site_type_symbol
_atom_site_fract_x
_atom_site_fract_y
_atom_site_fract_z
_atom_site_U_iso_or_equiv
_atom_site_adp_type
_atom_site_occupancy
_atom_site_symmetry_multiplicity
_atom_site_calc_flag
_atom_site_refinement_flags
_atom_site_disorder_assembly
_atom_site_disorder_group
Cs1 Cs 0.371035(16) 0.371035(16) 0.371035(16) 0.03402(10) Uani 1 3 d S . .
Cs2 Cs 0.0000 0.5000 0.5000 0.04549(16) Uani 1 6 d S . .
In1 In 0.151289(14) 0.618671(14) 0.194840(15) 0.01616(6) Uani 0.50 1 d P . .
Sn1 Sn 0.151289(14) 0.618671(14) 0.194840(15) 0.01616(6) Uani 0.50 1 d P . .
S1 S -0.01648(6) 0.57666(6) 0.23296(7) 0.02819(19) Uani 1 1 d . . .
S2 S 0.22162(6) 0.61838(6) 0.35712(5) 0.02264(16) Uani 1 1 d . . .

loop_
_atom_site_aniso_label
_atom_site_aniso_U_11
_atom_site_aniso_U_22
_atom_site_aniso_U_33
_atom_site_aniso_U_23
_atom_site_aniso_U_13
_atom_site_aniso_U_12
Cs1 0.03402(10) 0.03402(10) 0.03402(10) -0.00474(9) -0.00474(9) -0.00474(9)
Cs2 0.04549(16) 0.04549(16) 0.04549(16) 0.00369(16) -0.00369(16) 0.00369(16)
In1 0.01588(11) 0.01511(10) 0.01750(10) -0.00157(8) -0.00117(7) -0.00030(8)
Sn1 0.01588(11) 0.01511(10) 0.01750(10) -0.00157(8) -0.00117(7) -0.00030(8)
S1 0.0171(4) 0.0264(4) 0.0411(5) 0.0145(4) -0.0038(3) -0.0019(3)
S2 0.0195(4) 0.0306(4) 0.0178(3) 0.0040(3) -0.0030(3) -0.0063(3)

loop_
_atom_type_symbol
_atom_type_description
_atom_type_scat_dispersion_real
_atom_type_scat_dispersion_imag
_atom_type_scat_source
S S 0.1250 0.1230 'International Tables Vol C Tables 4.2.6.8 and 6.1.1.4'
In In -0.7280 1.3100 'International Tables Vol C Tables 4.2.6.8 and 6.1.1.4'
Sn Sn -0.6540 1.4250 'International Tables Vol C Tables 4.2.6.8 and 6.1.1.4'
Cs Cs -0.3680 2.1190 'International Tables Vol C Tables 4.2.6.8 and 6.1.1.4'

loop_
_geom_angle_atom_site_label_1
_geom_angle_atom_site_label_2
_geom_angle_atom_site_label_3
_geom_angle
_geom_angle_site_symmetry_1
_geom_angle_site_symmetry_3
S1 In1 S2 115.46(3) 20_565 .
S1 In1 S1 116.46(4) 20_565 .
S2 In1 S1 100.30(3) . .
S1 In1 S2 104.78(3) 20_565 7_564
S2 In1 S2 114.59(4) . 7_564
S1 In1 S2 105.17(3) . 7_564
S1 Sn1 S2 115.46(3) 20_565 .
S1 Sn1 S1 116.46(4) 20_565 .
S2 Sn1 S1 100.30(3) . .
S1 Sn1 S2 104.78(3) 20_565 7_564
S2 Sn1 S2 114.59(4) . 7_564
S1 Sn1 S2 105.17(3) . 7_564
Sn1 S1 In1 0.000(8) 23_665 23_665
Sn1 S1 In1 106.88(3) 23_665 .
In1 S1 In1 106.88(3) 23_665 .
Sn1 S1 Sn1 106.88(3) 23_665 .
In1 S1 Sn1 106.88(3) 23_665 .
In1 S1 Sn1 0.000(13) . .
Sn1 S2 In1 0.000(9) . .
Sn1 S2 Sn1 108.30(3) . 10_655
In1 S2 Sn1 108.30(3) . 10_655
Sn1 S2 In1 108.30(3) . 10_655
In1 S2 In1 108.30(3) . 10_655
Sn1 S2 In1 0.000(9) 10_655 10_655

loop_
_geom_bond_atom_site_label_1
_geom_bond_atom_site_label_2
_geom_bond_distance
_geom_bond_site_symmetry_2
In1 S1 2.4119(8) 20_565
In1 S2 2.4197(8) .
In1 S1 2.4229(8) .
In1 S2 2.4252(8) 7_564
Sn1 S1 2.4119(8) 20_565
Sn1 S2 2.4197(8) .
Sn1 S1 2.4229(8) .
Sn1 S2 2.4252(8) 7_564
S1 Sn1 2.4119(8) 23_665
S1 In1 2.4119(8) 23_665
S2 Sn1 2.4252(8) 10_655
S2 In1 2.4252(8) 10_655
